data_4513340
loop_
_publ_author_name
'L\'opez-Mej\'ias, Vilmal\'i'
'Matzger, Adam J.'

_publ_section_title
;
 Structure--Polymorphism Study of Fenamates: Toward Developing an
 Understanding of the Polymorphophore
;
_journal_issue 8
_journal_name_full 'Crystal Growth &amp; Design'
_journal_page_first 3955
_journal_paper_doi 10.1021/acs.cgd.5b00570
_journal_volume 15
_journal_year 2015
_chemical_formula_moiety 'C13 H10 Cl N O2'
_chemical_formula_sum 'C13 H10 Cl N O2'
_chemical_formula_weight 247.67
_chemical_name_systematic
;
 ?
;
_space_group_IT_number 2
_symmetry_cell_setting triclinic
_symmetry_space_group_name_Hall '-P 1'
_symmetry_space_group_name_H-M 'P -1'
_atom_sites_solution_hydrogens geom
_atom_sites_solution_primary direct
_atom_sites_solution_secondary difmap
_audit_creation_method SHELXL-97
_cell_angle_alpha 101.900(7)
_cell_angle_beta 92.486(7)
_cell_angle_gamma 97.827(7)
_cell_formula_units_Z 2
_cell_length_a 4.00090(10)
_cell_length_b 8.6998(2)
_cell_length_c 16.3370(12)
_cell_measurement_reflns_used 7799
_cell_measurement_temperature 85(2)
_cell_measurement_theta_max 68.00
_cell_measurement_theta_min 2.80
_cell_volume 549.74(5)
_computing_cell_refinement 'CrystalClear-SM Expert 2.0 r5'
_computing_data_collection 'CrystalClear-SM Expert 2.0 r5 (Rigaku, 2010)'
_computing_data_reduction 'CrystalClear-SM Expert 2.0 r5'
_computing_molecular_graphics 'Bruker SHELXTL'
_computing_publication_material 'Bruker SHELXTL'
_computing_structure_refinement 'SHELXL-97 (Sheldrick, 2008)'
_computing_structure_solution 'SHELXS-97 (Sheldrick, 2008)'
_diffrn_ambient_temperature 85(2)
_diffrn_detector_area_resol_mean 14.629
_diffrn_measured_fraction_theta_full 0.963
_diffrn_measured_fraction_theta_max 0.963
_diffrn_measurement_device_type 'Rigaku Saturn944+ 2x2 bin mode CCD'
_diffrn_measurement_method \w
_diffrn_radiation_monochromator graphite
_diffrn_radiation_source 'fine-focus sealed tube'
_diffrn_radiation_type CuK\a
_diffrn_radiation_wavelength 1.54187
_diffrn_reflns_av_R_equivalents 0.0627
_diffrn_reflns_av_sigmaI/netI 0.0457
_diffrn_reflns_limit_h_max 4
_diffrn_reflns_limit_h_min -4
_diffrn_reflns_limit_k_max 9
_diffrn_reflns_limit_k_min -10
_diffrn_reflns_limit_l_max 19
_diffrn_reflns_limit_l_min -19
_diffrn_reflns_number 8949
_diffrn_reflns_theta_full 68.19
_diffrn_reflns_theta_max 68.19
_diffrn_reflns_theta_min 2.77
_exptl_absorpt_coefficient_mu 2.982
_exptl_absorpt_correction_T_max 0.8184
_exptl_absorpt_correction_T_min 0.6633
_exptl_absorpt_correction_type multi-scan
_exptl_absorpt_process_details 'Jacobson, R. (1998) Private communication'
_exptl_crystal_colour colorless
_exptl_crystal_density_diffrn 1.496
_exptl_crystal_density_method 'not measured'
_exptl_crystal_description prism
_exptl_crystal_F_000 256
_exptl_crystal_size_max 0.15
_exptl_crystal_size_mid 0.09
_exptl_crystal_size_min 0.07
_refine_diff_density_max 0.313
_refine_diff_density_min -0.288
_refine_diff_density_rms 0.063
_refine_ls_extinction_method none
_refine_ls_goodness_of_fit_ref 1.148
_refine_ls_hydrogen_treatment mixed
_refine_ls_matrix_type full
_refine_ls_number_parameters 162
_refine_ls_number_reflns 1934
_refine_ls_number_restraints 0
_refine_ls_restrained_S_all 1.148
_refine_ls_R_factor_all 0.0478
_refine_ls_R_factor_gt 0.0429
_refine_ls_shift/su_max 0.001
_refine_ls_shift/su_mean 0.000
_refine_ls_structure_factor_coef Fsqd
_refine_ls_weighting_details 'calc w=1/[\s^2^(Fo^2^)+(0.0603P)^2^+0.2111P] where P=(Fo^2^+2Fc^2^)/3'
_refine_ls_weighting_scheme calc
_refine_ls_wR_factor_gt 0.1161
_refine_ls_wR_factor_ref 0.1204
_reflns_number_gt 1660
_reflns_number_total 1934
_reflns_threshold_expression >2sigma(I)
_cod_data_source_file cg5b00570_si_002.cif
_cod_data_source_block TAanalogue2-formII
_cod_depositor_comments 'Adding full bibliography for 4513336--4513344.cif.'
_cod_original_cell_volume 549.74(4)
_cod_database_code 4513340

loop_
_symmetry_equiv_pos_as_xyz
'x, y, z'
'-x, -y, -z'

loop_
_atom_site_label
_atom_site_type_symbol
_atom_site_fract_x
_atom_site_fract_y
_atom_site_fract_z
_atom_site_U_iso_or_equiv
_atom_site_adp_type
_atom_site_occupancy
_atom_site_symmetry_multiplicity
_atom_site_calc_flag
_atom_site_refinement_flags
N1 N 0.1374(5) 0.5367(2) 0.71949(12) 0.0247(4) Uani 1 1 d .
H1N H 0.065(7) 0.581(3) 0.6823(18) 0.030(7) Uiso 1 1 d .
Cl1 Cl 0.34209(14) 0.69119(6) 1.04117(3) 0.0294(2) Uani 1 1 d .
O1 O -0.4258(4) 0.2928(2) 0.49681(10) 0.0267(4) Uani 1 1 d .
H1 H -0.519(8) 0.353(4) 0.4711(19) 0.041(8) Uiso 1 1 d .
O2 O -0.2420(4) 0.52835(18) 0.58120(9) 0.0262(4) Uani 1 1 d .
C1 C -0.2554(5) 0.3817(3) 0.56565(13) 0.0229(5) Uani 1 1 d .
C2 C -0.0925(5) 0.2944(3) 0.61932(13) 0.0224(5) Uani 1 1 d .
C3 C -0.1215(5) 0.1285(3) 0.59515(14) 0.0246(5) Uani 1 1 d .
H3 H -0.2439 0.0758 0.5436 0.030 Uiso 1 1 calc R
C4 C 0.0218(6) 0.0403(3) 0.64384(14) 0.0259(5) Uani 1 1 d .
H4 H -0.0019 -0.0720 0.6265 0.031 Uiso 1 1 calc R
C5 C 0.2033(5) 0.1187(3) 0.71942(14) 0.0254(5) Uani 1 1 d .
H5 H 0.3037 0.0587 0.7536 0.030 Uiso 1 1 calc R
C6 C 0.2385(5) 0.2814(3) 0.74508(14) 0.0232(5) Uani 1 1 d .
H6 H 0.3623 0.3317 0.7968 0.028 Uiso 1 1 calc R
C7 C 0.0949(5) 0.3746(3) 0.69623(13) 0.0218(5) Uani 1 1 d .
C8 C 0.3128(5) 0.6359(3) 0.79224(13) 0.0215(5) Uani 1 1 d .
C9 C 0.2585(5) 0.6096(3) 0.87193(13) 0.0230(5) Uani 1 1 d .
H9 H 0.1105 0.5190 0.8791 0.028 Uiso 1 1 calc R
C10 C 0.4237(5) 0.7178(3) 0.94092(13) 0.0218(5) Uani 1 1 d .
C11 C 0.6408(5) 0.8514(3) 0.93238(14) 0.0245(5) Uani 1 1 d .
H11 H 0.7542 0.9236 0.9803 0.029 Uiso 1 1 calc R
C12 C 0.6888(5) 0.8773(3) 0.85310(15) 0.0262(5) Uani 1 1 d .
H12 H 0.8328 0.9694 0.8463 0.031 Uiso 1 1 calc R
C13 C 0.5290(5) 0.7701(3) 0.78301(14) 0.0247(5) Uani 1 1 d .
H13 H 0.5670 0.7882 0.7285 0.030 Uiso 1 1 calc R

loop_
_atom_site_aniso_label
_atom_site_aniso_U_11
_atom_site_aniso_U_22
_atom_site_aniso_U_33
_atom_site_aniso_U_23
_atom_site_aniso_U_13
_atom_site_aniso_U_12
N1 0.0325(10) 0.0210(10) 0.0201(9) 0.0036(8) -0.0035(8) 0.0054(8)
Cl1 0.0385(4) 0.0268(3) 0.0215(3) 0.0041(2) -0.0006(2) 0.0024(2)
O1 0.0321(9) 0.0254(9) 0.0209(8) 0.0030(7) -0.0033(6) 0.0024(7)
O2 0.0343(9) 0.0230(9) 0.0208(8) 0.0038(6) -0.0026(6) 0.0048(7)
C1 0.0234(11) 0.0251(12) 0.0192(10) 0.0037(9) 0.0044(8) 0.0009(9)
C2 0.0235(11) 0.0252(12) 0.0181(10) 0.0039(9) 0.0039(8) 0.0033(9)
C3 0.0257(11) 0.0226(12) 0.0241(11) 0.0021(9) 0.0056(8) 0.0015(9)
C4 0.0313(12) 0.0196(11) 0.0266(11) 0.0041(9) 0.0061(9) 0.0034(9)
C5 0.0264(11) 0.0249(12) 0.0268(12) 0.0076(9) 0.0045(9) 0.0067(9)
C6 0.0247(11) 0.0237(12) 0.0219(11) 0.0055(9) 0.0028(8) 0.0051(9)
C7 0.0225(10) 0.0221(11) 0.0204(10) 0.0026(9) 0.0049(8) 0.0035(8)
C8 0.0231(11) 0.0206(11) 0.0208(10) 0.0022(9) -0.0011(8) 0.0075(8)
C9 0.0243(11) 0.0174(11) 0.0264(11) 0.0032(9) -0.0003(8) 0.0032(8)
C10 0.0238(11) 0.0214(11) 0.0212(11) 0.0049(9) -0.0017(8) 0.0080(9)
C11 0.0233(11) 0.0204(11) 0.0276(11) 0.0000(9) -0.0013(8) 0.0049(9)
C12 0.0251(11) 0.0189(11) 0.0338(12) 0.0044(9) 0.0038(9) 0.0021(9)
C13 0.0276(11) 0.0200(11) 0.0292(12) 0.0081(9) 0.0055(9) 0.0079(9)

loop_
_atom_type_symbol
_atom_type_description
_atom_type_scat_dispersion_real
_atom_type_scat_dispersion_imag
_atom_type_scat_source
C C 0.0181 0.0091 'International Tables Vol C Tables 4.2.6.8 and 6.1.1.4'
H H 0.0000 0.0000 'International Tables Vol C Tables 4.2.6.8 and 6.1.1.4'
N N 0.0311 0.0180 'International Tables Vol C Tables 4.2.6.8 and 6.1.1.4'
O O 0.0492 0.0322 'International Tables Vol C Tables 4.2.6.8 and 6.1.1.4'
Cl Cl 0.3639 0.7018 'International Tables Vol C Tables 4.2.6.8 and 6.1.1.4'

loop_
_geom_angle_atom_site_label_1
_geom_angle_atom_site_label_2
_geom_angle_atom_site_label_3
_geom_angle
C7 N1 C8 128.5(2)
O2 C1 O1 120.6(2)
O2 C1 C2 124.22(19)
O1 C1 C2 115.17(19)
C3 C2 C7 119.3(2)
C3 C2 C1 119.4(2)
C7 C2 C1 121.3(2)
C4 C3 C2 121.8(2)
C3 C4 C5 118.8(2)
C6 C5 C4 121.0(2)
C5 C6 C7 121.3(2)
N1 C7 C6 122.0(2)
N1 C7 C2 120.3(2)
C6 C7 C2 117.7(2)
C9 C8 C13 119.8(2)
C9 C8 N1 122.1(2)
C13 C8 N1 118.0(2)
C10 C9 C8 118.9(2)
C9 C10 C11 121.8(2)
C9 C10 Cl1 119.29(17)
C11 C10 Cl1 118.85(16)
C12 C11 C10 118.7(2)
C11 C12 C13 120.6(2)
C12 C13 C8 120.2(2)

loop_
_geom_bond_atom_site_label_1
_geom_bond_atom_site_label_2
_geom_bond_distance
N1 C7 1.367(3)
N1 C8 1.410(3)
Cl1 C10 1.739(2)
O1 C1 1.326(3)
O2 C1 1.241(3)
C1 C2 1.460(3)
C2 C3 1.403(3)
C2 C7 1.429(3)
C3 C4 1.372(3)
C4 C5 1.399(3)
C5 C6 1.377(3)
C6 C7 1.407(3)
C8 C9 1.389(3)
C8 C13 1.394(3)
C9 C10 1.386(3)
C10 C11 1.388(3)
C11 C12 1.377(3)
C12 C13 1.387(3)

loop_
_geom_hbond_atom_site_label_D
_geom_hbond_atom_site_label_H
_geom_hbond_atom_site_label_A
_geom_hbond_distance_DH
_geom_hbond_distance_HA
_geom_hbond_distance_DA
_geom_hbond_angle_DHA
_geom_hbond_site_symmetry_A
N1 H1N O2 0.85(3) 1.95(3) 2.649(2) 139(2) .
O1 H1 O2 0.85(3) 1.81(3) 2.654(2) 174(3) 2_466
